data_7214176
loop_
_publ_author_name
'Wan, Chong-Qing'
'Zhang, Ya'
'Sun, Xin-Zhan'
'Yan, Hao-Jie'

_publ_section_title
;
 A series of 2-D and 3-D silver(i) coordination polymers constructed from
 a new angular-shaped di-2-pyrazinylsulfide: role of anions in molecular
 construction
;
_journal_issue 14
_journal_name_full CrystEngComm
_journal_page_first 2959
_journal_paper_doi 10.1039/c3ce42404a
_journal_volume 16
_journal_year 2014
_chemical_formula_sum 'C8 H6 Ag2 N6 O4 S'
_chemical_formula_weight 497.99
_chemical_name_systematic
; 
 ? 
;
_space_group_IT_number 15
_symmetry_cell_setting monoclinic
_symmetry_space_group_name_Hall '-C 2yc'
_symmetry_space_group_name_H-M 'C 1 2/c 1'
_atom_sites_solution_hydrogens geom
_atom_sites_solution_primary direct
_atom_sites_solution_secondary difmap
_audit_creation_method SHELXL-97
_cell_angle_alpha 90.00
_cell_angle_beta 118.923(3)
_cell_angle_gamma 90.00
_cell_formula_units_Z 8
_cell_length_a 18.4365(17)
_cell_length_b 10.2983(9)
_cell_length_c 15.905(3)
_cell_measurement_temperature 296(2)
_cell_volume 2643.1(6)
_computing_cell_refinement '<i>APEX2</i> and <i>SAINT</i> (Bruker 2007)'
_computing_data_collection '<i>APEX2</i> (Bruker 2007)'
_computing_data_reduction <i>SAINT</i>
_computing_molecular_graphics '<i>SHELXTL</i> (Sheldrick, 2008)'
_computing_publication_material
;
<i>SHELXTL</i> and <i>PLATON</i> (Spek, 2009)
;
_computing_structure_refinement 'SHELXL-97 (Sheldrick, 2008)'
_computing_structure_solution 'SHELXS-97 (Sheldrick, 2008)'
_diffrn_ambient_temperature 296(2)
_diffrn_measured_fraction_theta_full 0.987
_diffrn_measured_fraction_theta_max 0.987
_diffrn_measurement_device_type 'Bruker APEXII CCD area detector'
_diffrn_measurement_method \w-scans
_diffrn_radiation_monochromator graphite
_diffrn_radiation_source 'fine-focus sealed tube'
_diffrn_radiation_type MoK\a
_diffrn_radiation_wavelength 0.71073
_diffrn_reflns_av_R_equivalents 0.0205
_diffrn_reflns_av_sigmaI/netI 0.0166
_diffrn_reflns_limit_h_max 21
_diffrn_reflns_limit_h_min -21
_diffrn_reflns_limit_k_max 12
_diffrn_reflns_limit_k_min -12
_diffrn_reflns_limit_l_max 18
_diffrn_reflns_limit_l_min -16
_diffrn_reflns_number 9335
_diffrn_reflns_theta_full 25.01
_diffrn_reflns_theta_max 25.01
_diffrn_reflns_theta_min 2.35
_exptl_absorpt_coefficient_mu 3.146
_exptl_absorpt_correction_T_max 1.000000
_exptl_absorpt_correction_T_min 0.656325
_exptl_absorpt_correction_type multi-scan
_exptl_absorpt_process_details '<i>SADABS</i> (Bruker, 2007)'
_exptl_crystal_colour colorless
_exptl_crystal_density_diffrn 2.503
_exptl_crystal_density_method 'not measured'
_exptl_crystal_description Block
_exptl_crystal_F_000 1904
_exptl_crystal_size_max 0.40
_exptl_crystal_size_mid 0.30
_exptl_crystal_size_min 0.20
_refine_diff_density_max 1.104
_refine_diff_density_min -1.120
_refine_diff_density_rms 0.086
_refine_ls_extinction_method none
_refine_ls_goodness_of_fit_ref 1.036
_refine_ls_hydrogen_treatment mixed
_refine_ls_matrix_type full
_refine_ls_number_parameters 199
_refine_ls_number_reflns 2310
_refine_ls_number_restraints 33
_refine_ls_restrained_S_all 1.057
_refine_ls_R_factor_all 0.0332
_refine_ls_R_factor_gt 0.0306
_refine_ls_shift/su_max 0.001
_refine_ls_shift/su_mean 0.000
_refine_ls_structure_factor_coef Fsqd
_refine_ls_weighting_details 'calc w=1/[\s^2^(Fo^2^)+(0.0260P)^2^+16.7249P] where P=(Fo^2^+2Fc^2^)/3'
_refine_ls_weighting_scheme calc
_refine_ls_wR_factor_gt 0.0695
_refine_ls_wR_factor_ref 0.0711
_reflns_number_gt 2133
_reflns_number_total 2310
_reflns_threshold_expression >2sigma(I)
_cod_data_source_file c3ce42404a.txt
_cod_data_source_block complex6
_cod_depositor_comments
;
The following automatic conversions were performed:

'_symmetry_cell_setting' value 'Monoclinic' changed to 'monoclinic'
according to
/usr/data/users/saulius/crontab/automatic-downloads/current/RSC/lib/dictionaries/cif_core.dic
dictionary named 'cif_core.dic' version 2.4.2 from 2011-04-26.

Automatic conversion script
Id: cif_fix_values 2281 2013-09-26 08:29:07Z andrius 
;
_cod_original_cell_volume 2643.1(5)
_cod_original_sg_symbol_H-M C2/c
_cod_database_code 7214176

loop_
_symmetry_equiv_pos_as_xyz
'x, y, z'
'-x, y, -z+1/2'
'x+1/2, y+1/2, z'
'-x+1/2, y+1/2, -z+1/2'
'-x, -y, -z'
'x, -y, z-1/2'
'-x+1/2, -y+1/2, -z'
'x+1/2, -y+1/2, z-1/2'

loop_
_atom_site_label
_atom_site_type_symbol
_atom_site_fract_x
_atom_site_fract_y
_atom_site_fract_z
_atom_site_U_iso_or_equiv
_atom_site_adp_type
_atom_site_occupancy
_atom_site_symmetry_multiplicity
_atom_site_calc_flag
_atom_site_refinement_flags
Ag1 Ag 0.59940(2) 0.89995(3) 0.35884(3) 0.04955(13) Uani 1 1 d .
Ag2 Ag 0.62175(2) 0.27192(4) 0.16931(3) 0.05640(14) Uani 1 1 d .
S1 S 0.58867(7) 0.32800(10) 0.37327(10) 0.0458(3) Uani 1 1 d .
N1 N 0.4722(2) 0.4713(4) 0.3737(3) 0.0410(8) Uani 1 1 d .
N2 N 0.5419(2) 0.7096(3) 0.3695(3) 0.0372(8) Uani 1 1 d .
N3 N 0.7098(2) 0.3634(4) 0.3302(3) 0.0457(9) Uani 1 1 d .
N4 N 0.8203(2) 0.4658(4) 0.5089(3) 0.0409(8) Uani 1 1 d .
N5 N 0.4693(3) 1.0245(4) 0.3453(4) 0.0381(10) Uani 0.80 1 d PDU
N5' N 0.4251(16) 1.089(2) 0.3123(19) 0.046(4) Uani 0.20 1 d PU
N6 N 0.7399(3) 0.8053(5) 0.3766(4) 0.0618(12) Uani 1 1 d .
O1 O 0.4046(3) 1.0465(5) 0.2590(4) 0.0817(13) Uani 1 1 d DU
O2 O 0.4778(3) 1.1065(5) 0.4013(4) 0.0872(14) Uani 1 1 d DU
O3 O 0.7356(3) 0.7061(4) 0.3327(4) 0.0784(12) Uani 1 1 d .
O4 O 0.8017(3) 0.8742(4) 0.3967(3) 0.0732(12) Uani 1 1 d .
C1 C 0.5447(2) 0.4796(4) 0.3736(3) 0.0327(9) Uani 1 1 d .
C2 C 0.5784(3) 0.5987(4) 0.3697(3) 0.0362(9) Uani 1 1 d .
H2A H 0.6277 0.6006 0.3672 0.043 Uiso 1 1 calc R
C3 C 0.4707(3) 0.7014(5) 0.3724(4) 0.0494(12) Uani 1 1 d .
H3A H 0.4439 0.7772 0.3738 0.059 Uiso 1 1 calc R
C4 C 0.4365(3) 0.5844(5) 0.3731(4) 0.0506(12) Uani 1 1 d .
H4A H 0.3861 0.5833 0.3732 0.061 Uiso 1 1 calc R
C5 C 0.6896(2) 0.3774(4) 0.3994(3) 0.0355(9) Uani 1 1 d .
C6 C 0.7450(3) 0.4263(4) 0.4884(3) 0.0385(9) Uani 1 1 d .
H6A H 0.7291 0.4316 0.5356 0.046 Uiso 1 1 calc R
C7 C 0.8405(3) 0.4523(5) 0.4401(3) 0.0473(11) Uani 1 1 d .
H7A H 0.8928 0.4784 0.4519 0.057 Uiso 1 1 calc R
C8 C 0.7866(3) 0.4009(5) 0.3519(4) 0.0534(13) Uani 1 1 d .
H8A H 0.8037 0.3920 0.3060 0.064 Uiso 1 1 calc R

loop_
_atom_site_aniso_label
_atom_site_aniso_U_11
_atom_site_aniso_U_22
_atom_site_aniso_U_33
_atom_site_aniso_U_23
_atom_site_aniso_U_13
_atom_site_aniso_U_12
Ag1 0.0511(2) 0.0349(2) 0.0658(3) -0.00252(16) 0.03075(19) -0.00496(15)
Ag2 0.0532(2) 0.0532(2) 0.0718(3) -0.01132(19) 0.0374(2) -0.01824(18)
S1 0.0352(6) 0.0271(5) 0.0803(8) -0.0026(5) 0.0320(6) -0.0021(4)
N1 0.0351(19) 0.0380(19) 0.058(2) -0.0001(17) 0.0292(18) -0.0003(15)
N2 0.0341(18) 0.0303(17) 0.048(2) 0.0022(15) 0.0206(16) 0.0011(14)
N3 0.034(2) 0.055(2) 0.048(2) -0.0049(19) 0.0201(17) -0.0039(17)
N4 0.0323(19) 0.041(2) 0.048(2) -0.0038(17) 0.0183(17) -0.0001(16)
N5 0.028(2) 0.028(2) 0.057(3) -0.009(2) 0.019(2) 0.0073(19)
N5' 0.067(9) 0.036(8) 0.063(9) -0.027(7) 0.055(7) -0.031(8)
N6 0.055(3) 0.071(3) 0.074(3) 0.008(3) 0.043(2) 0.012(2)
O1 0.087(3) 0.066(3) 0.118(4) -0.032(3) 0.070(3) -0.016(2)
O2 0.061(3) 0.094(4) 0.100(3) 0.017(3) 0.034(3) 0.007(2)
O3 0.077(3) 0.059(2) 0.119(4) -0.005(3) 0.063(3) -0.004(2)
O4 0.064(2) 0.079(3) 0.092(3) -0.027(2) 0.050(2) -0.009(2)
C1 0.029(2) 0.031(2) 0.040(2) 0.0011(17) 0.0186(18) 0.0020(16)
C2 0.028(2) 0.034(2) 0.049(2) 0.0023(18) 0.0208(19) 0.0006(16)
C3 0.046(3) 0.036(2) 0.078(3) -0.001(2) 0.039(3) 0.006(2)
C4 0.040(3) 0.045(3) 0.082(4) 0.001(2) 0.041(3) 0.003(2)
C5 0.029(2) 0.0257(19) 0.053(2) 0.0025(18) 0.0216(19) 0.0048(16)
C6 0.037(2) 0.037(2) 0.048(2) 0.0009(19) 0.026(2) 0.0028(18)
C7 0.030(2) 0.060(3) 0.055(3) -0.003(2) 0.023(2) -0.002(2)
C8 0.039(3) 0.079(4) 0.050(3) -0.010(3) 0.027(2) -0.007(2)

loop_
_atom_type_symbol
_atom_type_description
_atom_type_scat_dispersion_real
_atom_type_scat_dispersion_imag
_atom_type_scat_source
C C 0.0033 0.0016 'International Tables Vol C Tables 4.2.6.8 and 6.1.1.4'
H H 0.0000 0.0000 'International Tables Vol C Tables 4.2.6.8 and 6.1.1.4'
N N 0.0061 0.0033 'International Tables Vol C Tables 4.2.6.8 and 6.1.1.4'
O O 0.0106 0.0060 'International Tables Vol C Tables 4.2.6.8 and 6.1.1.4'
S S 0.1246 0.1234 'International Tables Vol C Tables 4.2.6.8 and 6.1.1.4'
Ag Ag -0.8971 1.1015 'International Tables Vol C Tables 4.2.6.8 and 6.1.1.4'

loop_
_geom_angle_atom_site_label_1
_geom_angle_atom_site_label_2
_geom_angle_atom_site_label_3
_geom_angle
_geom_angle_site_symmetry_1
_geom_angle_site_symmetry_3
N2 Ag1 N4 123.72(13) . 7_666
N2 Ag1 O1 140.15(16) . 2_655
N4 Ag1 O1 95.64(16) 7_666 2_655
N2 Ag1 N5 89.27(13) . .
N4 Ag1 N5 86.65(13) 7_666 .
O1 Ag1 N5 86.92(15) 2_655 .
N5' Ag2 O2 32.7(7) 2_645 2_645
N5' Ag2 O4 144.4(5) 2_645 4_645
O2 Ag2 O4 127.07(18) 2_645 4_645
N5' Ag2 N3 107.5(7) 2_645 .
O2 Ag2 N3 138.05(16) 2_645 .
O4 Ag2 N3 93.21(15) 4_645 .
N5' Ag2 N1 118.3(5) 2_645 2_655
O2 Ag2 N1 100.51(14) 2_645 2_655
O4 Ag2 N1 89.78(13) 4_645 2_655
N3 Ag2 N1 89.55(13) . 2_655
C1 S1 C5 100.19(18) . .
C4 N1 C1 115.7(4) . .
C4 N1 Ag2 115.4(3) . 2_655
C1 N1 Ag2 126.7(3) . 2_655
C2 N2 C3 116.8(4) . .
C2 N2 Ag1 119.3(3) . .
C3 N2 Ag1 123.9(3) . .
C5 N3 C8 116.1(4) . .
C5 N3 Ag2 126.4(3) . .
C8 N3 Ag2 117.5(3) . .
C7 N4 C6 116.4(4) . .
C7 N4 Ag1 119.7(3) . 7_666
C6 N4 Ag1 122.1(3) . 7_666
N5' N5 O2 72.0(14) . .
N5' N5 O1 40.4(13) . .
O2 N5 O1 112.4(5) . .
N5' N5 Ag1 149.2(12) . .
O2 N5 Ag1 120.2(4) . .
O1 N5 Ag1 119.6(3) . .
O1 N5' N5 92(2) . .
O1 N5' O2 153(3) . .
N5 N5' O2 61.1(16) . .
O1 N5' Ag2 125(3) . 2_665
N5 N5' Ag2 144(2) . 2_665
O2 N5' Ag2 82.5(11) . 2_665
O3 N6 O4 115.0(4) . .
N5' O1 N5 47.7(19) . .
N5' O1 Ag1 158.3(19) . 2_655
N5 O1 Ag1 112.0(3) . 2_655
N5 O2 N5' 46.9(11) . .
N5 O2 Ag2 111.6(4) . 2_665
N5' O2 Ag2 64.8(11) . 2_665
N6 O4 Ag2 107.4(3) . 4_655
N1 C1 C2 121.5(4) . .
N1 C1 S1 113.8(3) . .
C2 C1 S1 124.6(3) . .
N2 C2 C1 121.7(4) . .
N2 C2 H2A 119.2 . .
C1 C2 H2A 119.2 . .
N2 C3 C4 121.5(4) . .
N2 C3 H3A 119.3 . .
C4 C3 H3A 119.3 . .
N1 C4 C3 122.8(4) . .
N1 C4 H4A 118.6 . .
C3 C4 H4A 118.6 . .
N3 C5 C6 121.6(4) . .
N3 C5 S1 117.2(3) . .
C6 C5 S1 121.2(3) . .
N4 C6 C5 122.1(4) . .
N4 C6 H6A 119.0 . .
C5 C6 H6A 119.0 . .
N4 C7 C8 122.1(4) . .
N4 C7 H7A 118.9 . .
C8 C7 H7A 118.9 . .
N3 C8 C7 121.7(4) . .
N3 C8 H8A 119.1 . .
C7 C8 H8A 119.2 . .

loop_
_geom_bond_atom_site_label_1
_geom_bond_atom_site_label_2
_geom_bond_distance
_geom_bond_site_symmetry_2
Ag1 N2 2.274(3) .
Ag1 N4 2.349(4) 7_666
Ag1 O1 2.380(5) 2_655
Ag1 N5 2.635(4) .
Ag2 N5' 2.15(2) 2_645
Ag2 O2 2.353(5) 2_645
Ag2 O4 2.374(4) 4_645
Ag2 N3 2.461(4) .
Ag2 N1 2.557(4) 2_655
S1 C1 1.760(4) .
S1 C5 1.773(4) .
N1 C4 1.337(6) .
N1 C1 1.340(5) .
N1 Ag2 2.557(4) 2_655
N2 C2 1.324(5) .
N2 C3 1.338(6) .
N3 C5 1.330(6) .
N3 C8 1.341(6) .
N4 C7 1.322(6) .
N4 C6 1.328(5) .
N4 Ag1 2.349(4) 7_666
N5 N5' 0.99(3) .
N5 O2 1.182(6) .
N5 O1 1.332(7) .
N5' O1 0.86(2) .
N5' O2 1.28(3) .
N5' Ag2 2.15(2) 2_665
N6 O3 1.218(6) .
N6 O4 1.245(6) .
O1 Ag1 2.380(5) 2_655
O2 Ag2 2.353(5) 2_665
O4 Ag2 2.374(4) 4_655
C1 C2 1.389(6) .
C2 H2A 0.9300 .
C3 C4 1.363(7) .
C3 H3A 0.9300 .
C4 H4A 0.9300 .
C5 C6 1.379(6) .
C6 H6A 0.9300 .
C7 C8 1.374(7) .
C7 H7A 0.9300 .
C8 H8A 0.9300 .

loop_
_geom_torsion_atom_site_label_1
_geom_torsion_atom_site_label_2
_geom_torsion_atom_site_label_3
_geom_torsion_atom_site_label_4
_geom_torsion
_geom_torsion_site_symmetry_1
_geom_torsion_site_symmetry_4
N4 Ag1 N2 C2 -100.7(3) 7_666 .
O1 Ag1 N2 C2 89.5(4) 2_655 .
N5 Ag1 N2 C2 173.9(3) . .
N4 Ag1 N2 C3 81.8(4) 7_666 .
O1 Ag1 N2 C3 -88.0(4) 2_655 .
N5 Ag1 N2 C3 -3.7(4) . .
N5' Ag2 N3 C5 -50.5(6) 2_645 .
O2 Ag2 N3 C5 -36.2(5) 2_645 .
O4 Ag2 N3 C5 158.9(4) 4_645 .
N1 Ag2 N3 C5 69.2(4) 2_655 .
N5' Ag2 N3 C8 128.2(6) 2_645 .
O2 Ag2 N3 C8 142.5(4) 2_645 .
O4 Ag2 N3 C8 -22.4(4) 4_645 .
N1 Ag2 N3 C8 -112.2(4) 2_655 .
N2 Ag1 N5 N5' -132(3) . .
N4 Ag1 N5 N5' 105(3) 7_666 .
O1 Ag1 N5 N5' 9(3) 2_655 .
N2 Ag1 N5 O2 122.3(5) . .
N4 Ag1 N5 O2 -1.5(5) 7_666 .
O1 Ag1 N5 O2 -97.4(5) 2_655 .
N2 Ag1 N5 O1 -90.8(4) . .
N4 Ag1 N5 O1 145.4(4) 7_666 .
O1 Ag1 N5 O1 49.5(4) 2_655 .
O2 N5 N5' O1 -179.7(16) . .
Ag1 N5 N5' O1 61(3) . .
O1 N5 N5' O2 179.7(16) . .
Ag1 N5 N5' O2 -119(2) . .
O2 N5 N5' Ag2 3(2) . 2_665
O1 N5 N5' Ag2 -177(3) . 2_665
Ag1 N5 N5' Ag2 -116(3) . 2_665
O2 N5' O1 N5 -1(3) . .
Ag2 N5' O1 N5 178(2) 2_665 .
N5 N5' O1 Ag1 -24(4) . 2_655
O2 N5' O1 Ag1 -25(7) . 2_655
Ag2 N5' O1 Ag1 154(3) 2_665 2_655
O2 N5 O1 N5' 0.3(17) . .
Ag1 N5 O1 N5' -148.9(17) . .
N5' N5 O1 Ag1 170.7(17) . 2_655
O2 N5 O1 Ag1 171.1(4) . 2_655
Ag1 N5 O1 Ag1 21.8(4) . 2_655
O1 N5 O2 N5' -0.2(11) . .
Ag1 N5 O2 N5' 148.8(12) . .
N5' N5 O2 Ag2 -1.7(11) . 2_665
O1 N5 O2 Ag2 -1.9(6) . 2_665
Ag1 N5 O2 Ag2 147.1(2) . 2_665
O1 N5' O2 N5 1(4) . .
Ag2 N5' O2 N5 -178.2(12) 2_665 .
O1 N5' O2 Ag2 179(5) . 2_665
N5 N5' O2 Ag2 178.2(12) . 2_665
O3 N6 O4 Ag2 1.8(6) . 4_655
C4 N1 C1 C2 -2.1(6) . .
Ag2 N1 C1 C2 160.4(3) 2_655 .
C4 N1 C1 S1 -179.4(4) . .
Ag2 N1 C1 S1 -16.9(5) 2_655 .
C5 S1 C1 N1 -167.9(3) . .
C5 S1 C1 C2 14.9(4) . .
C3 N2 C2 C1 -0.6(6) . .
Ag1 N2 C2 C1 -178.3(3) . .
N1 C1 C2 N2 2.5(7) . .
S1 C1 C2 N2 179.5(3) . .
C2 N2 C3 C4 -1.5(7) . .
Ag1 N2 C3 C4 176.1(4) . .
C1 N1 C4 C3 0.0(7) . .
Ag2 N1 C4 C3 -164.5(4) 2_655 .
N2 C3 C4 N1 1.9(9) . .
C8 N3 C5 C6 -0.8(7) . .
Ag2 N3 C5 C6 177.9(3) . .
C8 N3 C5 S1 -179.7(4) . .
Ag2 N3 C5 S1 -1.1(5) . .
C1 S1 C5 N3 -112.3(3) . .
C1 S1 C5 C6 68.8(4) . .
C7 N4 C6 C5 -2.0(6) . .
Ag1 N4 C6 C5 162.6(3) 7_666 .
N3 C5 C6 N4 2.3(7) . .
S1 C5 C6 N4 -178.8(3) . .
C6 N4 C7 C8 0.4(7) . .
Ag1 N4 C7 C8 -164.6(4) 7_666 .
C5 N3 C8 C7 -0.8(8) . .
Ag2 N3 C8 C7 -179.6(4) . .
N4 C7 C8 N3 1.0(8) . .
